data_2310445
loop_
_publ_author_name
'Montgomery, H.'
'Chastain, R. V.'
'Lingafelter, E. C.'

_publ_section_title
;
 The Crystal Structure of Tutton's Salts. V. Manganese Ammonium Sulfate
 Hexahydrate
;
_journal_name_full 'Acta Crystallographica (1,1948-23,1967)'
_journal_page_first 731
_journal_page_last 733
_journal_volume 20
_journal_year 1966
_chemical_formula_sum 'H20 Mn N2 O14 S2'
_chemical_name_systematic '(N H4)2 Mn (S O4)2 (H2 O)6'
_space_group_IT_number 14
_symmetry_space_group_name_Hall '-P 2yab'
_symmetry_space_group_name_H-M 'P 1 21/a 1'
_cell_angle_alpha 90
_cell_angle_beta 106.98
_cell_angle_gamma 90
_cell_formula_units_Z 2
_cell_length_a 9.398
_cell_length_b 12.742
_cell_length_c 6.256
_cell_volume 716.494
_citation_journal_id_ASTM ACCRA9
_cod_data_source_file Montgomery_ACCRA9_1966_1109.cif
_cod_data_source_block H20Mn1N2O14S2
_cod_original_cell_volume 716.4937
_cod_original_sg_symbol_Hall '-P 2ybc (z,y,-x)'
_cod_original_formula_sum 'H20 Mn1 N2 O14 S2'
_cod_database_code 2310445

loop_
_symmetry_equiv_pos_as_xyz
x,y,z
-x+1/2,y+1/2,-z
-x,-y,-z
x-1/2,-y-1/2,z

loop_
_atom_site_label
_atom_site_type_symbol
_atom_site_fract_x
_atom_site_fract_y
_atom_site_fract_z
_atom_site_occupancy
_atom_site_U_iso_or_equiv
_atom_site_attached_hydrogens
N1 N-3 0.1331 0.3507 0.3592 1 0.0 4
O1 O-2 0.4069 0.2271 0.5907 1 0.0 0
O6 O-2 -0.1671 0.115 0.0325 1 0.0 2
O7 O-2 -0.0016 -0.0726 0.3096 1 0.0 2
Mn1 Mn+2 0 0 0 1 0.0 0
S1 S+6 0.4069 0.1377 0.7402 1 0.0 0
O4 O-2 0.387 0.1766 0.9495 1 0.0 0
O5 O-2 0.1774 0.1088 0.1718 1 0.0 2
O3 O-2 0.2825 0.0674 0.6294 1 0.0 0
O2 O-2 0.5466 0.0812 0.7842 1 0.0 0
